data_7114199
loop_
_publ_author_name
'Aime, Silvio'
'Barge, Alessandro'
'Batsanov, Andrei S.'
'Botta, Mauro'
'Castelli, Daniela Delli'
'Fedeli, Franco'
'Mortillaro, Armando'
'Parker, David'
'Puschmann, Horst'

_publ_section_title
;
 Controlling the variation of axial water exchange rates in macrocyclic
 lanthanide(iii) complexesElectronic supplementary information (ESI)
 available: experimental section. See
 http://www.rsc.org/suppdata/cc/b2/b202862j/
;
_journal_issue 10
_journal_name_full 'Chemical Communications'
_journal_page_first 1120
_journal_paper_doi 10.1039/b202862j
_journal_year 2002
_chemical_absolute_configuration ad
_chemical_formula_moiety 'C48 H66 Tb N8 O5 3+,3(C F3 O3 S 1-),3(H2 O)'
_chemical_formula_sum 'C51 H72 F9 N8 O17 S3 Tb'
_chemical_formula_weight 1495.27
_chemical_name_systematic
; 
? 
;
_space_group_IT_number 4
_symmetry_cell_setting monoclinic
_symmetry_space_group_name_Hall 'P 2yb'
_symmetry_space_group_name_H-M 'P 1 21 1'
_atom_sites_solution_hydrogens difmap
_atom_sites_solution_primary direct
_atom_sites_solution_secondary difmap
_audit_creation_method SHELXL-97
_cell_angle_alpha 90.00
_cell_angle_beta 101.94(1)
_cell_angle_gamma 90.00
_cell_formula_units_Z 2
_cell_length_a 14.613(3)
_cell_length_b 11.728(2)
_cell_length_c 19.240(4)
_cell_measurement_reflns_used 9172
_cell_measurement_temperature 120(2)
_cell_measurement_theta_max 63.86
_cell_measurement_theta_min 4.33
_cell_volume 3226.0(11)
_computing_cell_refinement 'SMART version 5.625 (Bruker, 2001)'
_computing_data_collection 'SMART version 5.625 (Bruker, 2001)'
_computing_data_reduction 'SAINT version 6.02A (Bruker, 2001)'
_computing_molecular_graphics 'SHELXTL version 6.12 (Bruker, 2001)'
_computing_publication_material 'SHELXTL version 6.12 (Bruker, 2001)'
_computing_structure_refinement 'SHELXL-97 (Sheldrick, 1997)'
_computing_structure_solution 'SHELXS-97 (Sheldrick, 1990)'
_diffrn_ambient_temperature 120(2)
_diffrn_detector_area_resol_mean 8
_diffrn_measured_fraction_theta_full 0.999
_diffrn_measured_fraction_theta_max 0.999
_diffrn_measurement_device_type 'SMART 6000 CCD area detector'
_diffrn_measurement_method '\W scans'
_diffrn_radiation_monochromator graphite
_diffrn_radiation_source 'fine-focus sealed tube'
_diffrn_radiation_type MoK\a
_diffrn_radiation_wavelength 0.71073
_diffrn_reflns_av_R_equivalents 0.0523
_diffrn_reflns_av_sigmaI/netI 0.0449
_diffrn_reflns_limit_h_max 18
_diffrn_reflns_limit_h_min -18
_diffrn_reflns_limit_k_max 14
_diffrn_reflns_limit_k_min -14
_diffrn_reflns_limit_l_max 24
_diffrn_reflns_limit_l_min -24
_diffrn_reflns_number 36411
_diffrn_reflns_theta_full 27.00
_diffrn_reflns_theta_max 27.00
_diffrn_reflns_theta_min 1.42
_diffrn_standards_decay_% 0
_exptl_absorpt_coefficient_mu 1.289
_exptl_absorpt_correction_type none
_exptl_crystal_colour colourless
_exptl_crystal_density_diffrn 1.539
_exptl_crystal_density_meas ?
_exptl_crystal_density_method 'not measured'
_exptl_crystal_description block
_exptl_crystal_F_000 1528
_exptl_crystal_size_max 0.23
_exptl_crystal_size_mid 0.16
_exptl_crystal_size_min 0.13
_refine_diff_density_max 1.144
_refine_diff_density_min -0.554
_refine_diff_density_rms 0.082
_refine_ls_abs_structure_details 'Flack H D (1983), Acta Cryst. A39, 876-881'
_refine_ls_abs_structure_Flack -0.030(6)
_refine_ls_extinction_method none
_refine_ls_goodness_of_fit_ref 1.055
_refine_ls_hydrogen_treatment mixed
_refine_ls_matrix_type full
_refine_ls_number_parameters 827
_refine_ls_number_reflns 14049
_refine_ls_number_restraints 52
_refine_ls_restrained_S_all 1.133
_refine_ls_R_factor_all 0.0352
_refine_ls_R_factor_gt 0.0323
_refine_ls_shift/su_max 0.007
_refine_ls_shift/su_mean 0.000
_refine_ls_structure_factor_coef Fsqd
_refine_ls_weighting_details 'calc w=1/[\s^2^(Fo^2^)+(0.0466P)^2^+0.6667P] where P=(Fo^2^+2Fc^2^)/3'
_refine_ls_weighting_scheme calc
_refine_ls_wR_factor_gt 0.0764
_refine_ls_wR_factor_ref 0.0780
_reflns_Friedel_coverage 0.902
_reflns_number_gt 13231
_reflns_number_total 14049
_reflns_threshold_expression I>2\s(I)
_cod_data_source_file b202862j.txt
_cod_data_source_block 8a
_cod_depositor_comments
;
The following automatic conversions were performed:

'_symmetry_cell_setting' value 'Monoclinic' changed to 'monoclinic'
according to
/usr/data/users/saulius/automatic-downloads/retrospective/RSC/lib/dictionaries/cif_core.dic
dictionary named 'cif_core.dic' version 2.4.2 from 2011-04-26.

Automatic conversion script
Id: cif_fix_values 2281 2013-09-26 08:29:07Z andrius 

The following automatic conversions were performed:

'_exptl_crystal_density_meas' value 'not measured ' was changed to
'?' - the value is perceived as not measured.

Automatic conversion script
Id: cif_fix_values 3008 2015-01-20 13:52:24Z robertas 
;
_cod_original_cell_volume 3226(1)
_cod_original_sg_symbol_H-M P21
_cod_database_code 7114199

loop_
_symmetry_equiv_pos_as_xyz
'x, y, z'
'-x, y+1/2, -z'

loop_
_atom_site_label
_atom_site_type_symbol
_atom_site_fract_x
_atom_site_fract_y
_atom_site_fract_z
_atom_site_U_iso_or_equiv
_atom_site_adp_type
_atom_site_occupancy
_atom_site_symmetry_multiplicity
_atom_site_calc_flag
_atom_site_refinement_flags
_atom_site_disorder_assembly
_atom_site_disorder_group
Tb Tb 0.303874(8) 0.699338(16) 0.718605(7) 0.01492(5) Uani 1 1 d . . .
O1 O 0.17311(17) 0.6465(2) 0.76517(14) 0.0213(5) Uani 1 1 d . . .
O2 O 0.38679(17) 0.6590(2) 0.83311(13) 0.0205(5) Uani 1 1 d . . .
O3 O 0.43593(17) 0.6251(2) 0.68240(13) 0.0204(5) Uani 1 1 d . . .
O4 O 0.22506(17) 0.6204(2) 0.61173(13) 0.0186(5) Uani 1 1 d . . .
O5 O 0.30220(18) 0.4910(2) 0.73347(14) 0.0242(6) Uani 1 1 d . . .
H051 H 0.3456 0.4600 0.7581 0.028(12) Uiso 1 1 d R . .
H052 H 0.2596 0.4607 0.7467 0.060(19) Uiso 1 1 d R . .
N1 N 0.1590(2) 0.8323(2) 0.67467(15) 0.0174(6) Uani 1 1 d . . .
N2 N 0.2863(2) 0.8559(3) 0.81528(15) 0.0189(6) Uani 1 1 d . . .
N3 N 0.4489(2) 0.8389(3) 0.74452(16) 0.0182(6) Uani 1 1 d . . .
N4 N 0.3222(2) 0.8188(3) 0.60420(16) 0.0182(6) Uani 1 1 d . . .
N11 N 0.0222(2) 0.6640(3) 0.77232(18) 0.0250(7) Uani 1 1 d . . .
H11 H -0.0323 0.6957 0.7546 0.056(14) Uiso 1 1 d R . .
N21 N 0.4201(2) 0.6710(3) 0.95208(16) 0.0245(8) Uani 1 1 d . . .
H21 H 0.4131 0.7090 0.9901 0.025(10) Uiso 1 1 d R . .
N31 N 0.5892(2) 0.6242(3) 0.67983(17) 0.0245(7) Uani 1 1 d . . .
H31 H 0.6440 0.6576 0.6927 0.026(12) Uiso 1 1 d R . .
N41 N 0.1867(2) 0.6030(3) 0.49268(16) 0.0215(6) Uani 1 1 d . . .
H41 H 0.1935 0.6282 0.4510 0.018(10) Uiso 1 1 d R . .
C1 C 0.1594(2) 0.9344(3) 0.7219(2) 0.0212(7) Uani 1 1 d . . .
H1A H 0.0955 0.9665 0.7139 0.025 Uiso 1 1 d R . .
H1B H 0.2010 0.9935 0.7086 0.025 Uiso 1 1 d R . .
C2 C 0.1917(2) 0.9079(3) 0.7998(2) 0.0234(8) Uani 1 1 d . . .
H2A H 0.1923 0.9790 0.8275 0.028 Uiso 1 1 d R . .
H2B H 0.1468 0.8546 0.8147 0.028 Uiso 1 1 d R . .
C3 C 0.3562(3) 0.9482(3) 0.8157(2) 0.0230(7) Uani 1 1 d . . .
H3A H 0.3611 0.9934 0.8597 0.028 Uiso 1 1 d R . .
H3B H 0.3336 0.9996 0.7749 0.028 Uiso 1 1 d R . .
C4 C 0.4528(3) 0.9040(3) 0.8111(2) 0.0227(7) Uani 1 1 d . . .
H4A H 0.4965 0.9689 0.8128 0.027 Uiso 1 1 d R . .
H4B H 0.4766 0.8541 0.8524 0.027 Uiso 1 1 d R . .
C5 C 0.4485(3) 0.9224(3) 0.6862(2) 0.0230(8) Uani 1 1 d . . .
H5A H 0.5124 0.9534 0.6902 0.028 Uiso 1 1 d R . .
H5B H 0.4066 0.9867 0.6918 0.028 Uiso 1 1 d R . .
C6 C 0.4163(2) 0.8702(3) 0.61253(19) 0.0206(7) Uani 1 1 d . . .
H6A H 0.4149 0.9300 0.5760 0.025 Uiso 1 1 d R . .
H6B H 0.4614 0.8110 0.6049 0.025 Uiso 1 1 d R . .
C7 C 0.2509(2) 0.9110(3) 0.5904(2) 0.0206(7) Uani 1 1 d . . .
H7A H 0.2449 0.9384 0.5410 0.025 Uiso 1 1 d R . .
H7B H 0.2727 0.9758 0.6226 0.025 Uiso 1 1 d R . .
C8 C 0.1550(2) 0.8730(3) 0.60128(19) 0.0199(7) Uani 1 1 d . . .
H8A H 0.1108 0.9378 0.5913 0.024 Uiso 1 1 d R . .
H8B H 0.1312 0.8112 0.5673 0.024 Uiso 1 1 d R . .
C10 C 0.0757(2) 0.7623(3) 0.67709(19) 0.0198(7) Uani 1 1 d . . .
H10A H 0.0598 0.7150 0.6337 0.024 Uiso 1 1 d R . .
H10B H 0.0218 0.8128 0.6786 0.024 Uiso 1 1 d R . .
C11 C 0.0940(2) 0.6855(4) 0.74207(17) 0.0187(8) Uani 1 1 d . . .
C12 C 0.0305(3) 0.5888(4) 0.8346(2) 0.0343(10) Uani 1 1 d . . .
H12A H 0.0684 0.5206 0.8271 0.041 Uiso 1 1 calc R . .
C13 C -0.0678(3) 0.5492(5) 0.8382(3) 0.0448(12) Uani 1 1 d . . .
H13A H -0.0969 0.5120 0.7934 0.067 Uiso 1 1 d R . .
H13B H -0.1055 0.6152 0.8461 0.067 Uiso 1 1 d R . .
H13C H -0.0644 0.4950 0.8774 0.067 Uiso 1 1 d R . .
C14 C 0.0784(3) 0.6477(5) 0.9011(3) 0.0397(12) Uani 1 1 d . . .
C15 C 0.0569(4) 0.7575(6) 0.9185(3) 0.0540(15) Uani 1 1 d . . .
H15A H 0.0099 0.7982 0.8865 0.065 Uiso 1 1 d R . .
C16 C 0.1007(5) 0.8073(8) 0.9803(3) 0.080(2) Uani 1 1 d . . .
H16A H 0.0849 0.8825 0.9918 0.097 Uiso 1 1 d R . .
C17 C 0.1710(6) 0.7503(11) 1.0274(4) 0.090(3) Uani 1 1 d . . .
H17A H 0.2016 0.7852 1.0705 0.108 Uiso 1 1 d R . .
C18 C 0.1951(5) 0.6413(9) 1.0121(4) 0.076(2) Uani 1 1 d . . .
H18A H 0.2420 0.6012 1.0444 0.091 Uiso 1 1 d R . .
C19 C 0.1502(4) 0.5899(6) 0.9492(3) 0.0555(15) Uani 1 1 d . . .
H19A H 0.1670 0.5152 0.9375 0.067 Uiso 1 1 d R . .
C20 C 0.3031(3) 0.7982(3) 0.8855(2) 0.0234(8) Uani 1 1 d . . .
H20A H 0.2436 0.7656 0.8935 0.028 Uiso 1 1 d R . .
H20B H 0.3255 0.8546 0.9235 0.028 Uiso 1 1 d R . .
C21 C 0.3741(2) 0.7052(5) 0.88879(16) 0.0196(6) Uani 1 1 d . . .
C22 C 0.4833(3) 0.5714(3) 0.96001(19) 0.0240(8) Uani 1 1 d . . .
H22A H 0.4661 0.5246 0.9158 0.029 Uiso 1 1 calc R . .
C23 C 0.4657(3) 0.4993(4) 1.0216(2) 0.0328(9) Uani 1 1 d . . .
H23A H 0.3989 0.4812 1.0142 0.049 Uiso 1 1 d R . .
H23B H 0.4849 0.5417 1.0661 0.049 Uiso 1 1 d R . .
H23C H 0.5017 0.4283 1.0241 0.049 Uiso 1 1 d R . .
C29 C 0.6349(4) 0.5661(6) 0.9217(4) 0.078(2) Uani 1 1 d . . .
H29A H 0.6063 0.5174 0.8839 0.093 Uiso 1 1 d R . .
C24 C 0.5838(3) 0.6082(4) 0.9672(2) 0.0294(8) Uani 1 1 d . . .
C25 C 0.6255(3) 0.6830(7) 1.0184(4) 0.073(2) Uani 1 1 d . . .
H25A H 0.5902 0.7143 1.0501 0.087 Uiso 1 1 d R . .
C26 C 0.7187(4) 0.7129(9) 1.0252(5) 0.096(3) Uani 1 1 d . . .
H26A H 0.7462 0.7664 1.0605 0.115 Uiso 1 1 d R . .
C27 C 0.7707(4) 0.6677(6) 0.9814(4) 0.076(2) Uani 1 1 d . . .
H27A H 0.8349 0.6865 0.9864 0.091 Uiso 1 1 d R . .
C28 C 0.7287(5) 0.5930(8) 0.9310(5) 0.106(3) Uani 1 1 d . . .
H28A H 0.7642 0.5599 0.9001 0.128 Uiso 1 1 d R . .
C30 C 0.5329(2) 0.7649(3) 0.7530(2) 0.0230(8) Uani 1 1 d . . .
H30A H 0.5485 0.7355 0.8023 0.028 Uiso 1 1 d R . .
H30B H 0.5867 0.8104 0.7447 0.028 Uiso 1 1 d R . .
C31 C 0.5164(2) 0.6664(3) 0.70198(19) 0.0192(8) Uani 1 1 d . . .
C32 C 0.5806(3) 0.5221(3) 0.6340(2) 0.0250(8) Uani 1 1 d . . .
H32A H 0.5426 0.4639 0.6535 0.030 Uiso 1 1 calc R . .
C33 C 0.6786(3) 0.4730(4) 0.6374(3) 0.0374(10) Uani 1 1 d . . .
H33A H 0.7065 0.4511 0.6863 0.056 Uiso 1 1 d R . .
H33B H 0.7180 0.5305 0.6210 0.056 Uiso 1 1 d R . .
H33C H 0.6738 0.4057 0.6066 0.056 Uiso 1 1 d R . .
C34 C 0.5306(3) 0.5508(3) 0.5586(2) 0.0236(7) Uani 1 1 d . . .
C35 C 0.5613(3) 0.6392(3) 0.5198(2) 0.0289(9) Uani 1 1 d . . .
H35A H 0.6142 0.6836 0.5407 0.035 Uiso 1 1 d R . .
C36 C 0.5140(3) 0.6626(4) 0.4509(2) 0.0345(10) Uani 1 1 d . . .
H36A H 0.5348 0.7225 0.4247 0.041 Uiso 1 1 d R . .
C37 C 0.4365(3) 0.5994(4) 0.4201(2) 0.0353(10) Uani 1 1 d . . .
H37A H 0.4051 0.6154 0.3728 0.042 Uiso 1 1 d R . .
C38 C 0.4055(3) 0.5125(4) 0.4568(2) 0.0317(9) Uani 1 1 d . . .
H38A H 0.3518 0.4697 0.4353 0.038 Uiso 1 1 d R . .
C39 C 0.4529(3) 0.4883(3) 0.5264(2) 0.0265(8) Uani 1 1 d . . .
H39A H 0.4314 0.4279 0.5518 0.032 Uiso 1 1 d R . .
C40 C 0.3075(2) 0.7380(3) 0.54371(19) 0.0212(7) Uani 1 1 d . . .
H40A H 0.3673 0.6995 0.5419 0.025 Uiso 1 1 d R . .
H40B H 0.2870 0.7806 0.4987 0.025 Uiso 1 1 d R . .
C41 C 0.2348(2) 0.6500(3) 0.55077(18) 0.0182(7) Uani 1 1 d . . .
C42 C 0.1209(3) 0.5083(3) 0.4964(2) 0.0232(7) Uani 1 1 d . . .
H42A H 0.1511 0.4555 0.5352 0.028 Uiso 1 1 calc R . .
C43 C 0.1053(3) 0.4430(4) 0.4266(2) 0.0300(9) Uani 1 1 d . . .
H43A H 0.1656 0.4187 0.4169 0.045 Uiso 1 1 d R . .
H43B H 0.0734 0.4924 0.3880 0.045 Uiso 1 1 d R . .
H43C H 0.0665 0.3759 0.4299 0.045 Uiso 1 1 d R . .
C44 C 0.0312(3) 0.5515(3) 0.5140(2) 0.0234(7) Uani 1 1 d . . .
C45 C -0.0205(3) 0.6377(3) 0.4730(2) 0.0295(9) Uani 1 1 d . . .
H45A H 0.0019 0.6709 0.4347 0.035 Uiso 1 1 d R . .
C46 C -0.1041(3) 0.6744(3) 0.4883(3) 0.0382(11) Uani 1 1 d . . .
H46A H -0.1391 0.7326 0.4602 0.046 Uiso 1 1 d R . .
C47 C -0.1370(3) 0.6267(4) 0.5447(3) 0.0402(11) Uani 1 1 d . . .
H47A H -0.1942 0.6525 0.5552 0.048 Uiso 1 1 d R . .
C48 C -0.0866(3) 0.5414(4) 0.5854(3) 0.0384(10) Uani 1 1 d . . .
H48A H -0.1090 0.5083 0.6238 0.046 Uiso 1 1 d R . .
C49 C -0.0026(3) 0.5041(4) 0.5693(2) 0.0297(9) Uani 1 1 d . . .
H49A H 0.0320 0.4454 0.5970 0.036 Uiso 1 1 d R . .
S1 S 0.50997(8) 0.28471(9) 0.83473(6) 0.0341(2) Uani 1 1 d . . .
O11 O 0.4700(2) 0.3927(3) 0.81005(19) 0.0438(8) Uani 1 1 d . . .
O12 O 0.5586(2) 0.2836(3) 0.90790(16) 0.0420(8) Uani 1 1 d . . .
O13 O 0.4508(3) 0.1883(4) 0.81282(18) 0.0569(9) Uani 1 1 d . . .
C1S C 0.6040(5) 0.2665(5) 0.7861(3) 0.0511(14) Uani 1 1 d . . .
F11 F 0.6476(3) 0.1688(4) 0.8023(2) 0.0968(16) Uani 1 1 d . . .
F12 F 0.5695(3) 0.2686(3) 0.71644(17) 0.0759(12) Uani 1 1 d . . .
F13 F 0.6657(3) 0.3503(4) 0.80123(19) 0.0694(10) Uani 1 1 d . . .
S2 S 0.07184(9) 0.28389(12) 0.73752(8) 0.0464(3) Uani 1 1 d D . .
O21A O -0.0192(4) 0.3274(5) 0.7054(3) 0.0721(18) Uani 0.781(8) 1 d PD A 1
O22A O 0.1352(4) 0.3750(5) 0.7602(4) 0.085(2) Uani 0.781(8) 1 d PD A 1
O23A O 0.1067(3) 0.1992(5) 0.6971(2) 0.0561(13) Uani 0.781(8) 1 d PD A 1
O21B O 0.1642(9) 0.2100(16) 0.7566(8) 0.0721(18) Uani 0.22 1 d PD A 2
O22B O 0.0081(9) 0.2239(14) 0.6869(7) 0.085(2) Uani 0.22 1 d PD A 2
O23B O 0.0896(12) 0.3919(9) 0.7467(9) 0.0561(13) Uani 0.22 1 d PD A 2
C2S C 0.0455(5) 0.2226(6) 0.8166(4) 0.082(3) Uani 1 1 d D A .
F21 F -0.0072(6) 0.1353(5) 0.8031(4) 0.163(3) Uani 1 1 d D . .
F22 F 0.0330(6) 0.2907(4) 0.8634(3) 0.154(3) Uani 1 1 d D . .
F23 F 0.1241(7) 0.1665(6) 0.8490(3) 0.237(6) Uani 1 1 d D . .
S3 S 0.79736(7) 0.86745(12) 0.73995(6) 0.0378(3) Uani 1 1 d . . .
O31 O 0.7470(3) 0.9498(5) 0.6943(2) 0.0890(19) Uani 1 1 d . . .
O32 O 0.7548(3) 0.7567(4) 0.7415(3) 0.0785(15) Uani 1 1 d . . .
O33 O 0.8958(2) 0.8588(3) 0.74047(17) 0.0365(7) Uani 1 1 d . . .
C3S C 0.7939(3) 0.9221(4) 0.8277(3) 0.0389(10) Uani 1 1 d . . .
F31 F 0.8300(3) 1.0251(4) 0.8353(2) 0.0886(14) Uani 1 1 d . . .
F32 F 0.8423(3) 0.8625(5) 0.87848(18) 0.0885(15) Uani 1 1 d . . .
F33 F 0.70636(18) 0.9323(3) 0.83676(16) 0.0440(7) Uani 1 1 d . . .
O1W O 0.2991(2) 0.3523(3) 0.59674(18) 0.0407(7) Uani 1 1 d . . .
H1W1 H 0.3008 0.3004 0.6218 0.061 Uiso 1 1 d R . .
H2W1 H 0.3002 0.4052 0.6261 0.11(3) Uiso 1 1 d R . .
O2W O 0.3003(3) 0.1693(3) 0.69266(19) 0.0417(8) Uani 1 1 d . . .
H1W2 H 0.2465 0.1871 0.6963 0.08(2) Uiso 1 1 d R . .
H2W2 H 0.3246 0.1893 0.7328 0.09(2) Uiso 1 1 d R . .
O3W O -0.1915(3) 0.1847(5) 0.64585(17) 0.0585(12) Uani 1 1 d . . .
H1W3 H -0.1332 0.2055 0.6629 0.12(3) Uiso 1 1 d R . .
H2W3 H -0.2120 0.1287 0.6695 0.09(3) Uiso 1 1 d R . .

loop_
_atom_site_aniso_label
_atom_site_aniso_U_11
_atom_site_aniso_U_22
_atom_site_aniso_U_33
_atom_site_aniso_U_23
_atom_site_aniso_U_13
_atom_site_aniso_U_12
Tb 0.01479(7) 0.01662(7) 0.01295(7) 0.00008(8) 0.00193(4) 0.00081(9)
O1 0.0174(11) 0.0272(13) 0.0205(13) 0.0046(11) 0.0066(10) 0.0016(10)
O2 0.0223(12) 0.0235(12) 0.0142(12) 0.0009(9) 0.0001(10) 0.0046(9)
O3 0.0163(11) 0.0249(13) 0.0197(12) -0.0019(10) 0.0034(10) 0.0016(10)
O4 0.0174(11) 0.0222(12) 0.0160(12) -0.0010(10) 0.0029(9) -0.0036(10)
O5 0.0253(14) 0.0206(13) 0.0257(13) 0.0035(11) 0.0028(11) 0.0023(11)
N1 0.0159(14) 0.0184(14) 0.0170(14) 0.0009(11) 0.0017(11) 0.0041(11)
N2 0.0189(14) 0.0220(15) 0.0143(14) -0.0037(11) -0.0003(11) 0.0010(12)
N3 0.0161(14) 0.0185(14) 0.0190(15) -0.0024(12) 0.0014(11) 0.0001(11)
N4 0.0174(14) 0.0198(14) 0.0171(15) 0.0018(11) 0.0034(12) -0.0012(11)
N11 0.0168(14) 0.0307(18) 0.0295(17) 0.0061(12) 0.0093(12) 0.0023(11)
N21 0.0263(14) 0.030(2) 0.0158(14) 0.0007(11) 0.0015(11) 0.0040(12)
N31 0.0177(14) 0.0297(17) 0.0266(17) -0.0067(13) 0.0057(12) -0.0012(13)
N41 0.0218(14) 0.0248(16) 0.0161(15) 0.0002(12) 0.0000(12) -0.0038(13)
C1 0.0206(17) 0.0154(16) 0.0271(19) -0.0030(14) 0.0038(15) 0.0054(14)
C2 0.0215(18) 0.0240(18) 0.0245(18) -0.0069(15) 0.0042(15) 0.0046(14)
C3 0.0227(17) 0.0214(17) 0.0228(18) -0.0041(14) -0.0006(14) -0.0012(14)
C4 0.0230(18) 0.0234(18) 0.0198(18) -0.0062(14) 0.0003(14) -0.0048(14)
C5 0.0217(17) 0.0219(18) 0.0249(19) -0.0004(15) 0.0035(15) -0.0078(14)
C6 0.0180(16) 0.0237(17) 0.0204(17) 0.0009(14) 0.0049(14) -0.0069(14)
C7 0.0194(17) 0.0214(17) 0.0197(18) 0.0062(14) 0.0012(14) 0.0021(14)
C8 0.0178(16) 0.0220(17) 0.0182(17) 0.0074(14) -0.0001(13) 0.0049(14)
C10 0.0157(16) 0.0247(19) 0.0194(17) 0.0008(14) 0.0047(13) 0.0005(14)
C11 0.0212(14) 0.016(2) 0.0196(14) 0.0010(15) 0.0063(11) 0.0009(16)
C12 0.030(2) 0.039(2) 0.038(2) 0.0167(19) 0.0175(18) 0.0072(18)
C13 0.037(2) 0.051(3) 0.053(3) 0.019(2) 0.025(2) 0.002(2)
C14 0.032(2) 0.066(3) 0.025(2) 0.018(2) 0.0159(19) 0.007(2)
C15 0.047(3) 0.086(4) 0.034(3) -0.010(3) 0.019(2) 0.016(3)
C16 0.081(5) 0.124(7) 0.042(3) -0.033(4) 0.027(3) 0.009(4)
C17 0.073(5) 0.170(10) 0.027(3) -0.010(4) 0.012(3) -0.012(6)
C18 0.060(4) 0.137(7) 0.029(3) 0.034(4) 0.003(3) 0.009(4)
C19 0.047(3) 0.080(4) 0.044(3) 0.036(3) 0.018(2) 0.010(3)
C20 0.0244(18) 0.027(2) 0.0181(18) -0.0012(14) 0.0040(14) 0.0042(15)
C21 0.0189(13) 0.0209(15) 0.0187(14) -0.001(2) 0.0034(11) -0.006(2)
C22 0.0300(19) 0.0240(18) 0.0149(17) 0.0022(14) -0.0022(14) 0.0055(15)
C23 0.036(2) 0.032(2) 0.028(2) 0.0095(17) 0.0008(17) 0.0033(18)
C29 0.064(4) 0.086(5) 0.100(5) -0.053(4) 0.055(4) -0.035(4)
C24 0.030(2) 0.028(2) 0.029(2) 0.0016(17) 0.0057(17) 0.0060(17)
C25 0.030(2) 0.087(5) 0.095(4) -0.052(4) 0.002(2) -0.001(3)
C26 0.037(3) 0.108(7) 0.136(7) -0.074(6) 0.006(3) -0.011(4)
C27 0.042(3) 0.089(6) 0.102(5) -0.008(4) 0.029(3) -0.014(3)
C28 0.068(5) 0.116(7) 0.157(9) -0.067(7) 0.075(5) -0.032(5)
C30 0.0165(16) 0.029(2) 0.0217(19) -0.0045(15) 0.0007(14) 0.0022(15)
C31 0.0167(15) 0.0228(19) 0.0177(17) 0.0029(12) 0.0025(13) 0.0020(12)
C32 0.0230(18) 0.0252(18) 0.029(2) -0.0006(15) 0.0099(15) 0.0038(15)
C33 0.033(2) 0.044(3) 0.038(2) 0.003(2) 0.0127(19) 0.0154(19)
C34 0.0261(18) 0.0224(17) 0.0248(19) -0.0054(15) 0.0110(15) 0.0034(15)
C35 0.030(2) 0.026(2) 0.033(2) -0.0038(17) 0.0098(17) -0.0023(16)
C36 0.047(2) 0.029(2) 0.031(2) 0.0017(16) 0.0146(19) 0.0033(17)
C37 0.045(2) 0.038(2) 0.025(2) -0.0024(18) 0.0102(19) 0.014(2)
C38 0.028(2) 0.033(2) 0.035(2) -0.0136(18) 0.0097(17) 0.0046(17)
C39 0.0275(19) 0.0244(18) 0.030(2) -0.0053(16) 0.0125(16) 0.0011(15)
C40 0.0208(17) 0.0261(17) 0.0167(17) -0.0010(13) 0.0041(13) -0.0026(13)
C41 0.0197(17) 0.0213(15) 0.0131(16) 0.0012(13) 0.0026(13) 0.0013(14)
C42 0.0219(17) 0.0255(18) 0.0197(18) -0.0012(14) -0.0014(14) -0.0040(15)
C43 0.026(2) 0.033(2) 0.030(2) -0.0100(17) 0.0025(16) -0.0071(18)
C44 0.0229(18) 0.0227(17) 0.0231(19) -0.0045(15) 0.0017(15) -0.0071(14)
C45 0.032(2) 0.023(2) 0.032(2) -0.0029(16) 0.0025(17) -0.0035(16)
C46 0.032(2) 0.030(3) 0.050(3) -0.0044(18) 0.0031(19) -0.0018(16)
C47 0.029(2) 0.034(2) 0.058(3) -0.009(2) 0.012(2) -0.0022(18)
C48 0.028(2) 0.038(2) 0.051(3) -0.006(2) 0.014(2) -0.0096(19)
C49 0.0273(19) 0.031(2) 0.030(2) 0.0027(17) 0.0032(16) -0.0051(16)
S1 0.0443(6) 0.0265(5) 0.0272(5) 0.0022(4) -0.0027(4) 0.0028(4)
O11 0.0483(19) 0.0305(16) 0.0445(19) -0.0019(14) -0.0087(15) 0.0104(14)
O12 0.0461(18) 0.053(2) 0.0235(15) 0.0113(14) 0.0001(14) -0.0028(16)
O13 0.076(2) 0.036(2) 0.0484(18) 0.005(2) -0.0113(16) -0.014(2)
C1S 0.070(4) 0.046(3) 0.039(3) 0.004(2) 0.015(3) 0.015(3)
F11 0.123(3) 0.081(4) 0.095(3) 0.014(2) 0.041(3) 0.067(3)
F12 0.139(4) 0.062(2) 0.0308(17) -0.0099(15) 0.027(2) 0.000(2)
F13 0.067(2) 0.094(3) 0.054(2) 0.000(2) 0.0268(18) -0.004(2)
S2 0.0480(7) 0.0406(6) 0.0541(8) -0.0106(6) 0.0189(6) -0.0049(6)
O21A 0.071(4) 0.081(4) 0.065(4) 0.019(3) 0.014(3) 0.037(3)
O22A 0.055(3) 0.070(4) 0.145(6) -0.053(4) 0.058(4) -0.032(3)
O23A 0.067(3) 0.039(2) 0.067(3) -0.006(3) 0.023(2) 0.010(3)
O21B 0.071(4) 0.081(4) 0.065(4) 0.019(3) 0.014(3) 0.037(3)
O22B 0.055(3) 0.070(4) 0.145(6) -0.053(4) 0.058(4) -0.032(3)
O23B 0.067(3) 0.039(2) 0.067(3) -0.006(3) 0.023(2) 0.010(3)
C2S 0.096(5) 0.085(7) 0.054(4) 0.033(4) -0.012(3) -0.019(4)
F21 0.247(8) 0.078(4) 0.197(7) 0.024(4) 0.121(7) -0.052(5)
F22 0.332(10) 0.061(3) 0.118(4) 0.038(3) 0.160(6) 0.072(4)
F23 0.415(13) 0.145(7) 0.095(4) -0.036(4) -0.081(6) 0.181(8)
S3 0.0231(5) 0.0592(7) 0.0311(5) -0.0069(5) 0.0057(4) 0.0096(5)
O31 0.083(3) 0.150(5) 0.039(2) 0.030(3) 0.025(2) 0.078(3)
O32 0.038(2) 0.096(3) 0.104(4) -0.063(3) 0.021(2) -0.008(2)
O33 0.0277(15) 0.0439(18) 0.0414(18) 0.0088(14) 0.0149(13) 0.0090(14)
C3S 0.032(2) 0.046(3) 0.040(3) -0.001(2) 0.010(2) 0.009(2)
F31 0.070(2) 0.093(3) 0.117(3) -0.063(3) 0.052(2) -0.038(2)
F32 0.073(2) 0.152(4) 0.0403(19) 0.019(2) 0.0111(17) 0.056(3)
F33 0.0325(13) 0.0543(17) 0.0500(17) -0.0115(14) 0.0199(12) 0.0020(12)
O1W 0.055(2) 0.0317(16) 0.0379(18) 0.0019(14) 0.0152(15) -0.0033(15)
O2W 0.053(2) 0.0304(19) 0.0400(19) 0.0057(12) 0.0053(15) 0.0027(13)
O3W 0.056(2) 0.090(4) 0.0266(15) -0.011(2) 0.0002(14) 0.022(3)

loop_
_atom_type_symbol
_atom_type_description
_atom_type_scat_dispersion_real
_atom_type_scat_dispersion_imag
_atom_type_scat_source
C C 0.0033 0.0016 'International Tables Vol C Tables 4.2.6.8 and 6.1.1.4'
H H 0.0000 0.0000 'International Tables Vol C Tables 4.2.6.8 and 6.1.1.4'
N N 0.0061 0.0033 'International Tables Vol C Tables 4.2.6.8 and 6.1.1.4'
O O 0.0106 0.0060 'International Tables Vol C Tables 4.2.6.8 and 6.1.1.4'
F F 0.0171 0.0103 'International Tables Vol C Tables 4.2.6.8 and 6.1.1.4'
S S 0.1246 0.1234 'International Tables Vol C Tables 4.2.6.8 and 6.1.1.4'
Tb Tb -0.1723 4.1537 'International Tables Vol C Tables 4.2.6.8 and 6.1.1.4'

loop_
_geom_angle_atom_site_label_1
_geom_angle_atom_site_label_2
_geom_angle_atom_site_label_3
_geom_angle
O4 Tb O2 144.89(9)
O4 Tb O3 82.97(8)
O2 Tb O3 84.66(9)
O4 Tb O1 86.53(9)
O2 Tb O1 83.75(9)
O3 Tb O1 142.76(10)
O4 Tb O5 72.14(9)
O2 Tb O5 72.81(9)
O3 Tb O5 72.26(9)
O1 Tb O5 70.51(9)
O4 Tb N1 74.53(9)
O2 Tb N1 130.65(9)
O3 Tb N1 141.42(9)
O1 Tb N1 67.34(9)
O5 Tb N1 126.92(9)
O4 Tb N3 130.02(9)
O2 Tb N3 73.01(9)
O3 Tb N3 67.02(9)
O1 Tb N3 140.66(9)
O5 Tb N3 128.31(9)
N1 Tb N3 104.76(10)
O4 Tb N2 142.04(9)
O2 Tb N2 65.58(9)
O3 Tb N2 131.76(9)
O1 Tb N2 73.29(9)
O5 Tb N2 126.76(9)
N1 Tb N2 68.13(9)
N3 Tb N2 68.33(9)
O4 Tb N4 66.19(9)
O2 Tb N4 139.85(9)
O3 Tb N4 73.83(9)
O1 Tb N4 132.79(9)
O5 Tb N4 128.49(9)
N1 Tb N4 68.54(9)
N3 Tb N4 67.49(9)
N2 Tb N4 104.75(9)
C11 O1 Tb 122.5(2)
C21 O2 Tb 125.6(2)
C31 O3 Tb 123.0(2)
C41 O4 Tb 125.6(2)
C10 N1 C8 109.8(3)
C10 N1 C1 108.9(3)
C8 N1 C1 108.3(3)
C10 N1 Tb 106.0(2)
C8 N1 Tb 111.6(2)
C1 N1 Tb 112.1(2)
C2 N2 C20 110.0(3)
C2 N2 C3 108.2(3)
C20 N2 C3 110.1(3)
C2 N2 Tb 111.3(2)
C20 N2 Tb 107.4(2)
C3 N2 Tb 109.9(2)
C4 N3 C30 108.9(3)
C4 N3 C5 107.8(3)
C30 N3 C5 110.0(3)
C4 N3 Tb 111.6(2)
C30 N3 Tb 105.7(2)
C5 N3 Tb 112.8(2)
C6 N4 C40 109.0(3)
C6 N4 C7 109.0(3)
C40 N4 C7 110.1(3)
C6 N4 Tb 111.9(2)
C40 N4 Tb 106.8(2)
C7 N4 Tb 110.0(2)
C11 N11 C12 122.1(3)
C21 N21 C22 121.4(3)
C31 N31 C32 121.5(3)
C41 N41 C42 120.9(3)
N1 C1 C2 113.5(3)
N2 C2 C1 111.8(3)
N2 C3 C4 113.3(3)
N3 C4 C3 110.8(3)
N3 C5 C6 112.8(3)
N4 C6 C5 111.4(3)
N4 C7 C8 113.1(3)
N1 C8 C7 111.6(3)
N1 C10 C11 110.4(3)
O1 C11 N11 122.5(3)
O1 C11 C10 120.5(3)
N11 C11 C10 117.0(3)
N11 C12 C14 111.4(4)
N11 C12 C13 107.4(3)
C14 C12 C13 112.4(4)
C15 C14 C19 117.5(6)
C15 C14 C12 123.2(5)
C19 C14 C12 119.3(5)
C16 C15 C14 121.4(7)
C15 C16 C17 120.9(8)
C18 C17 C16 119.6(8)
C17 C18 C19 119.6(7)
C18 C19 C14 120.9(7)
N2 C20 C21 110.7(3)
O2 C21 N21 121.4(4)
O2 C21 C20 120.3(3)
N21 C21 C20 118.3(3)
N21 C22 C24 111.0(3)
N21 C22 C23 108.5(3)
C24 C22 C23 113.9(3)
C24 C29 C28 119.8(6)
C29 C24 C25 118.5(5)
C29 C24 C22 119.4(4)
C25 C24 C22 122.1(4)
C24 C25 C26 121.0(6)
C27 C26 C25 120.6(7)
C26 C27 C28 118.0(6)
C27 C28 C29 122.1(6)
N3 C30 C31 111.1(3)
O3 C31 N31 121.7(3)
O3 C31 C30 120.4(3)
N31 C31 C30 117.8(3)
N31 C32 C34 110.7(3)
N31 C32 C33 108.5(3)
C34 C32 C33 112.6(3)
C39 C34 C35 118.4(4)
C39 C34 C32 119.8(4)
C35 C34 C32 121.8(4)
C36 C35 C34 120.1(4)
C37 C36 C35 120.4(4)
C38 C37 C36 120.5(4)
C37 C38 C39 119.5(4)
C34 C39 C38 121.1(4)
N4 C40 C41 110.9(3)
O4 C41 N41 122.2(3)
O4 C41 C40 119.4(3)
N41 C41 C40 118.3(3)
N41 C42 C44 111.2(3)
N41 C42 C43 108.4(3)
C44 C42 C43 112.9(3)
C49 C44 C45 119.2(4)
C49 C44 C42 120.2(4)
C45 C44 C42 120.5(4)
C46 C45 C44 120.1(4)
C45 C46 C47 120.1(4)
C48 C47 C46 120.2(4)
C47 C48 C49 119.4(4)
C44 C49 C48 121.0(4)
O13 S1 O11 114.8(2)
O13 S1 O12 115.2(2)
O11 S1 O12 114.6(2)
O13 S1 C1S 103.3(3)
O11 S1 C1S 103.4(2)
O12 S1 C1S 103.2(2)
F11 C1S F13 108.6(5)
F11 C1S F12 108.6(5)
F13 C1S F12 107.8(5)
F11 C1S S1 111.1(5)
F13 C1S S1 110.5(4)
F12 C1S S1 110.2(4)
O23B S2 O22B 132.4(9)
O23B S2 O23A 132.3(8)
O22B S2 O23A 61.8(7)
O23B S2 O22A 29.0(8)
O22B S2 O22A 153.3(8)
O23A S2 O22A 114.2(3)
O23B S2 O21A 81.6(8)
O22B S2 O21A 56.9(7)
O23A S2 O21A 114.7(3)
O22A S2 O21A 110.5(4)
O23B S2 O21B 111.5(9)
O22B S2 O21B 107.5(8)
O23A S2 O21B 50.0(6)
O22A S2 O21B 82.6(8)
O21A S2 O21B 164.2(7)
O23B S2 C2S 110.4(8)
O22B S2 C2S 99.3(7)
O23A S2 C2S 110.3(3)
O22A S2 C2S 106.4(4)
O21A S2 C2S 99.5(3)
O21B S2 C2S 84.6(6)
F22 C2S F21 119.2(8)
F22 C2S F23 102.4(6)
F21 C2S F23 97.0(6)
F22 C2S S2 116.4(5)
F21 C2S S2 112.1(6)
F23 C2S S2 105.9(6)
O31 S3 O33 116.4(3)
O31 S3 O32 117.3(4)
O33 S3 O32 111.8(2)
O31 S3 C3S 103.1(3)
O33 S3 C3S 103.8(2)
O32 S3 C3S 101.7(3)
F32 C3S F31 105.6(5)
F32 C3S F33 109.9(4)
F31 C3S F33 106.1(4)
F32 C3S S3 113.4(4)
F31 C3S S3 109.9(4)
F33 C3S S3 111.4(3)

loop_
_geom_bond_atom_site_label_1
_geom_bond_atom_site_label_2
_geom_bond_distance
Tb O4 2.331(2)
Tb O2 2.333(2)
Tb O3 2.350(2)
Tb O1 2.355(2)
Tb O5 2.461(3)
Tb N1 2.624(3)
Tb N3 2.642(3)
Tb N2 2.664(3)
Tb N4 2.669(3)
O1 C11 1.237(4)
O2 C21 1.248(4)
O3 C31 1.255(4)
O4 C41 1.259(4)
N1 C10 1.478(4)
N1 C8 1.480(4)
N1 C1 1.502(4)
N2 C2 1.484(4)
N2 C20 1.485(5)
N2 C3 1.487(5)
N3 C4 1.483(5)
N3 C30 1.485(4)
N3 C5 1.490(5)
N4 C6 1.479(4)
N4 C40 1.482(5)
N4 C7 1.486(4)
N11 C11 1.325(4)
N11 C12 1.473(5)
N21 C21 1.325(5)
N21 C22 1.478(5)
N31 C31 1.321(5)
N31 C32 1.477(5)
N41 C41 1.313(5)
N41 C42 1.480(5)
C1 C2 1.507(5)
C3 C4 1.523(5)
C5 C6 1.526(5)
C7 C8 1.525(5)
C10 C11 1.519(5)
C12 C14 1.496(7)
C12 C13 1.525(6)
C14 C15 1.382(8)
C14 C19 1.419(7)
C15 C16 1.360(9)
C16 C17 1.392(12)
C17 C18 1.374(12)
C18 C19 1.388(11)
C20 C21 1.498(6)
C22 C24 1.509(6)
C22 C23 1.520(5)
C29 C24 1.358(7)
C29 C28 1.380(9)
C24 C25 1.364(7)
C25 C26 1.387(8)
C26 C27 1.353(9)
C27 C28 1.356(11)
C30 C31 1.503(5)
C32 C34 1.521(5)
C32 C33 1.532(5)
C34 C39 1.387(5)
C34 C35 1.404(6)
C35 C36 1.390(6)
C36 C37 1.381(7)
C37 C38 1.369(7)
C38 C39 1.403(6)
C40 C41 1.507(5)
C42 C44 1.508(5)
C42 C43 1.521(5)
C44 C49 1.380(6)
C44 C45 1.402(6)
C45 C46 1.384(6)
C46 C47 1.393(7)
C47 C48 1.384(7)
C48 C49 1.397(6)
S1 O13 1.433(4)
S1 O11 1.434(3)
S1 O12 1.440(3)
S1 C1S 1.827(6)
C1S F11 1.316(6)
C1S F13 1.326(8)
C1S F12 1.332(7)
S2 O23B 1.298(10)
S2 O22B 1.391(10)
S2 O23A 1.419(5)
S2 O22A 1.422(5)
S2 O21A 1.439(5)
S2 O21B 1.581(10)
S2 C2S 1.794(7)
C2S F22 1.246(8)
C2S F21 1.275(8)
C2S F23 1.359(8)
S3 O31 1.406(4)
S3 O33 1.440(3)
S3 O32 1.443(5)
S3 C3S 1.816(5)
C3S F32 1.287(6)
C3S F31 1.314(6)
C3S F33 1.332(5)

loop_
_geom_hbond_atom_site_label_D
_geom_hbond_atom_site_label_H
_geom_hbond_atom_site_label_A
_geom_hbond_distance_DH
_geom_hbond_distance_HA
_geom_hbond_distance_DA
_geom_hbond_angle_DHA
_geom_hbond_site_symmetry_A
O5 H051 O11 0.80 2.04 2.832(4) 170.2 .
O5 H052 O22A 0.80 2.14 2.931(5) 168.7 .
N11 H11 O33 0.88 2.17 2.922(4) 142.7 1_455
N21 H21 O12 0.88 2.11 2.958(4) 161.6 2_657
N31 H31 O32 0.88 2.06 2.915(5) 164.9 .
N41 H41 O3W 0.88 1.97 2.847(5) 172.8 2_556
O1W H1W1 O2W 0.77 2.06 2.828(4) 175.9 .
O1W H2W1 O5 0.84 2.29 3.085(4) 158.2 .
O2W H1W2 O23A 0.83 2.05 2.869(5) 168.6 .
O2W H2W2 O13 0.81 2.14 2.851(5) 145.2 .
O3W H1W3 O21A 0.88 2.22 3.043(8) 155.4 .
O3W H2W3 O31 0.88 2.26 3.101(9) 158.4 1_445
